data_7712566
loop_
_publ_author_name
'Anderson, Stephen N.'
'Elsberg, Josiah G. D.'
'Berreau, Lisa M.'

_publ_section_title
;
 Light-induced O<sub>2</sub>-dependent aliphatic carbon-carbon (C-C) bond
 cleavage in bipyridine-ligated Co(II) chlorodiketonate complexes.
;
_journal_name_full 'Dalton transactions (Cambridge, England : 2003)'
_journal_paper_doi 10.1039/d2dt03727k
_journal_year 2023
_chemical_absolute_configuration ad
_chemical_formula_moiety 'Cl O4, 0.5(C4 H10 O), C37 H30 Cl Co N4 O2, 0.5(C2 H3 N)'
_chemical_formula_sum 'C40 H36.5 Cl2 Co N4.5 O6.5'
_chemical_formula_weight 814.06
_space_group_crystal_system orthorhombic
_space_group_IT_number 33
_space_group_name_Hall 'P 2c -2n'
_space_group_name_H-M_alt 'P n a 21'
_atom_sites_solution_hydrogens geom
_atom_sites_solution_primary dual
_audit_creation_date 2022-08-12
_audit_creation_method
;
Olex2 1.3
(compiled 2020.11.12 svn.r5f609507 for OlexSys, GUI svn.r6408)
;
_audit_update_record
;
2022-08-12 deposited with the CCDC.	2023-02-23 downloaded from the CCDC.
;
_cell_angle_alpha 90
_cell_angle_beta 90
_cell_angle_gamma 90
_cell_formula_units_Z 8
_cell_length_a 21.4753(12)
_cell_length_b 17.7824(9)
_cell_length_c 19.6340(12)
_cell_measurement_reflns_used 9190
_cell_measurement_temperature 100
_cell_measurement_theta_max 27.50
_cell_measurement_theta_min 3.04
_cell_volume 7497.9(7)
_computing_cell_refinement 'SAINT V8.38A (Bruker, 2016)'
_computing_data_collection 'APEX3 (Bruker-AXS, 2016)'
_computing_data_reduction 'SAINT V8.38A (Bruker, 2016)'
_computing_molecular_graphics 'Olex2 1.3 (Dolomanov et al., 2009)'
_computing_publication_material 'Olex2 1.3 (Dolomanov et al., 2009)'
_computing_structure_refinement 'ShelXL (Sheldrick, 2015)'
_computing_structure_solution 'ShelXT (Sheldrick, 2015)'
_diffrn_ambient_temperature 100
_diffrn_detector 'Bruker Photon-100 area detector'
_diffrn_detector_area_resol_mean 10.5
_diffrn_detector_type 'CMOS area detector'
_diffrn_measured_fraction_theta_full 0.998
_diffrn_measured_fraction_theta_max 0.995
_diffrn_measurement_device 'Fixed Chi Three-Circle Diffractometer'
_diffrn_measurement_device_type 'Bruker D8 VENTURE Duo'
_diffrn_measurement_method '\w and \f scans'
_diffrn_radiation_monochromator 'TRIUMPH graphite'
_diffrn_radiation_probe x-ray
_diffrn_radiation_type MoK\a
_diffrn_radiation_wavelength 0.71073
_diffrn_reflns_av_R_equivalents 0.0349
_diffrn_reflns_av_unetI/netI 0.0268
_diffrn_reflns_Laue_measured_fraction_full 0.998
_diffrn_reflns_Laue_measured_fraction_max 0.995
_diffrn_reflns_limit_h_max 27
_diffrn_reflns_limit_h_min -26
_diffrn_reflns_limit_k_max 21
_diffrn_reflns_limit_k_min -23
_diffrn_reflns_limit_l_max 25
_diffrn_reflns_limit_l_min -25
_diffrn_reflns_number 96371
_diffrn_reflns_point_group_measured_fraction_full 0.998
_diffrn_reflns_point_group_measured_fraction_max 0.995
_diffrn_reflns_theta_full 25.242
_diffrn_reflns_theta_max 27.581
_diffrn_reflns_theta_min 2.975
_diffrn_source 'sealed tube'
_diffrn_source_type fine-focus
_exptl_absorpt_coefficient_mu 0.656
_exptl_absorpt_correction_T_max 0.7456
_exptl_absorpt_correction_T_min 0.7035
_exptl_absorpt_correction_type multi-scan
_exptl_absorpt_process_details
;
SADABS-2016/2 (Bruker,2016/2) was used for absorption correction.
wR2(int) was 0.0506 before and 0.0472 after correction.
The Ratio of minimum to maximum transmission is 0.9435.
The \l/2 correction factor is Not present.
;
_exptl_crystal_colour orange
_exptl_crystal_colour_primary orange
_exptl_crystal_density_diffrn 1.442
_exptl_crystal_description prism
_exptl_crystal_F_000 3368
_exptl_crystal_size_max 0.24
_exptl_crystal_size_mid 0.21
_exptl_crystal_size_min 0.2
_refine_diff_density_max 0.615
_refine_diff_density_min -0.261
_refine_diff_density_rms 0.065
_refine_ls_abs_structure_details
;
 Refined as an inversion twin.
;
_refine_ls_abs_structure_Flack 0.472(12)
_refine_ls_extinction_method none
_refine_ls_goodness_of_fit_ref 1.032
_refine_ls_hydrogen_treatment constr
_refine_ls_matrix_type full
_refine_ls_number_parameters 981
_refine_ls_number_reflns 17244
_refine_ls_number_restraints 1
_refine_ls_restrained_S_all 1.032
_refine_ls_R_factor_all 0.0460
_refine_ls_R_factor_gt 0.0356
_refine_ls_shift/su_max 0.001
_refine_ls_shift/su_mean 0.000
_refine_ls_structure_factor_coef Fsqd
_refine_ls_weighting_details 'w=1/[\s^2^(Fo^2^)+(0.0485P)^2^+3.3408P] where P=(Fo^2^+2Fc^2^)/3'
_refine_ls_weighting_scheme calc
_refine_ls_wR_factor_gt 0.0837
_refine_ls_wR_factor_ref 0.0891
_reflns_Friedel_coverage 0.944
_reflns_Friedel_fraction_full 0.999
_reflns_Friedel_fraction_max 0.995
_reflns_number_gt 15087
_reflns_number_total 17244
_reflns_threshold_expression 'I > 2\s(I)'
_cod_data_source_file d2dt03727k2.cif
_cod_data_source_block lb15
_cod_depositor_comments
;
The following automatic conversions were performed:

data item '_diffrn_radiation_probe' value 'X-ray' was changed to
'x-ray' in accordance with the
/home/data/users/saulius/crontab/automatic-downloads/rss-feeds/RSC/lib/dictionaries/cif_core.dic
dictionary named 'cif_core.dic' version 2.4.2 last updated on
2011-04-26.

Automatic conversion script
Id: cif_fix_values 7556 2019-12-06 15:28:31Z antanas 
;
_cod_original_formula_sum 'C40 H36.50 Cl2 Co N4.50 O6.50'
_cod_database_code 7712566
_shelx_shelxl_version_number 2014/7
_shelx_space_group_comment
;
The symmetry employed for this shelxl refinement is uniquely defined
by the following loop, which should always be used as a source of
symmetry information in preference to the above space-group names.
They are only intended as comments.
;
_shelx_estimated_absorpt_t_max 0.880
_shelx_estimated_absorpt_t_min 0.858
_olex2_refinement_description
;
1. Twinned data refinement
 Scales: 0.52769
 0.47231
2.a Secondary CH2 refined with riding coordinates:
 C3S(H3SA,H3SB), C5S(H5SA,H5SB)
2.b Aromatic/amide H refined with riding coordinates:
 C1A(H1A), C2A(H2A), C3A(H3A), C4A(H4A), C7A(H7A), C8A(H8A), C9A(H9A),
 C10A(H10A), C11A(H11A), C12A(H12A), C13A(H13A), C14A(H14A), C17A(H17A),
 C18A(H18A), C19A(H19A), C20A(H20A), C26A(H26A), C27A(H27A), C29A(H29A),
 C30A(H30A), C31A(H31A), C32A(H32A), C34A(H34A), C35A(H35A), C1B(H1B), C2B(H2B),
  C3B(H3B), C4B(H4B), C7B(H7B), C8B(H8B), C9B(H9B), C10B(H10B), C11B(H11B),
 C12B(H12B), C13B(H13B), C14B(H14B), C17B(H17B), C18B(H18B), C19B(H19B),
 C20B(H20B), C26B(H26B), C27B(H27B), C29B(H29B), C30B(H30B), C31B(H31B),
 C32B(H32B), C34B(H34B), C35B(H35B)
2.c Idealised Me refined as rotating group:
 C4S(H4SA,H4SB,H4SC), C6S(H6SA,H6SB,H6SC), C36A(H36A,H36B,H36C), C37A(H37A,
 H37B,H37C), C36B(H36D,H36E,H36F), C37B(H37D,H37E,H37F), C2S(H2SA,H2SB,H2SC)
;
_olex2_submission_original_sample_id 'Complex 9'
_olex2_submission_special_instructions 'No special instructions were received'

loop_
_space_group_symop_operation_xyz
'x, y, z'
'-x, -y, z+1/2'
'x+1/2, -y+1/2, z'
'-x+1/2, y+1/2, z+1/2'

loop_
_atom_site_label
_atom_site_type_symbol
_atom_site_fract_x
_atom_site_fract_y
_atom_site_fract_z
_atom_site_U_iso_or_equiv
_atom_site_adp_type
_atom_site_occupancy
_atom_site_site_symmetry_order
_atom_site_calc_flag
_atom_site_refinement_flags_posn
_atom_site_refinement_flags_adp
_atom_site_refinement_flags_occupancy
_atom_site_disorder_assembly
_atom_site_disorder_group
Cl2B Cl 0.83919(4) 0.45494(5) 0.50460(5) 0.0268(2) Uani 1 1 d . . . . .
O3B O 0.80600(16) 0.52519(19) 0.5106(2) 0.0501(9) Uani 1 1 d . . . . .
O4B O 0.81899(18) 0.4065(2) 0.5570(2) 0.0614(11) Uani 1 1 d . . . . .
O5B O 0.90428(13) 0.47010(16) 0.51355(17) 0.0337(7) Uani 1 1 d . . . . .
O6B O 0.82745(18) 0.4255(3) 0.4386(2) 0.0634(12) Uani 1 1 d . . . . .
Cl2A Cl 0.33512(4) 0.45988(5) 0.49761(5) 0.02286(18) Uani 1 1 d . . . . .
O3A O 0.30137(14) 0.52920(18) 0.48704(17) 0.0391(7) Uani 1 1 d . . . . .
O4A O 0.30907(16) 0.4020(2) 0.45445(18) 0.0472(9) Uani 1 1 d . . . . .
O5A O 0.33019(15) 0.43806(17) 0.56738(15) 0.0352(7) Uani 1 1 d . . . . .
O6A O 0.39938(13) 0.47078(16) 0.47967(16) 0.0307(6) Uani 1 1 d . . . . .
O1S O 0.6787(2) 0.7424(2) 0.6001(2) 0.0628(10) Uani 1 1 d . . . . .
C3S C 0.6940(3) 0.7681(4) 0.5409(4) 0.078(2) Uani 1 1 d . . . . .
H3SA H 0.7025 0.8215 0.5448 0.094 Uiso 1 1 calc R . . . .
H3SB H 0.6590 0.7620 0.5102 0.094 Uiso 1 1 calc R . . . .
C4S C 0.7506(3) 0.7292(4) 0.5106(4) 0.092(2) Uani 1 1 d . . . . .
H4SA H 0.7639 0.7558 0.4707 0.139 Uiso 1 1 calc GR . . . .
H4SB H 0.7399 0.6785 0.4986 0.139 Uiso 1 1 calc GR . . . .
H4SC H 0.7837 0.7287 0.5435 0.139 Uiso 1 1 calc GR . . . .
C5S C 0.6238(3) 0.7738(3) 0.6266(3) 0.0510(13) Uani 1 1 d . . . . .
H5SA H 0.5894 0.7620 0.5964 0.061 Uiso 1 1 calc R . . . .
H5SB H 0.6281 0.8281 0.6282 0.061 Uiso 1 1 calc R . . . .
C6S C 0.6093(3) 0.7455(3) 0.6959(3) 0.0533(15) Uani 1 1 d . . . . .
H6SA H 0.5977 0.6934 0.6933 0.080 Uiso 1 1 calc GR . . . .
H6SB H 0.5755 0.7740 0.7148 0.080 Uiso 1 1 calc GR . . . .
H6SC H 0.6453 0.7507 0.7245 0.080 Uiso 1 1 calc GR . . . .
Co1A Co 0.58401(2) 0.10090(2) 0.36895(2) 0.01681(11) Uani 1 1 d . . . . .
Cl1A Cl 0.52631(4) -0.14284(4) 0.48887(5) 0.02361(19) Uani 1 1 d . . . . .
O1A O 0.59084(12) 0.06222(14) 0.46616(14) 0.0217(5) Uani 1 1 d . . . . .
O2A O 0.51985(12) 0.01877(13) 0.35387(13) 0.0211(6) Uani 1 1 d . . . . .
N1A N 0.58527(13) 0.12167(16) 0.26128(16) 0.0192(6) Uani 1 1 d . . . . .
N2A N 0.65295(14) 0.02301(16) 0.33216(16) 0.0199(6) Uani 1 1 d . . . . .
N3A N 0.51544(14) 0.18388(17) 0.38695(16) 0.0227(7) Uani 1 1 d . . . . .
N4A N 0.63728(14) 0.19586(17) 0.39625(15) 0.0201(6) Uani 1 1 d . . . . .
C1A C 0.68453(17) -0.0259(2) 0.3705(2) 0.0276(8) Uani 1 1 d . . . . .
H1A H 0.6878 -0.0165 0.4169 0.033 Uiso 1 1 calc R . . . .
C2A C 0.7127(2) -0.0897(2) 0.3446(2) 0.0322(10) Uani 1 1 d . . . . .
H2A H 0.7348 -0.1221 0.3728 0.039 Uiso 1 1 calc R . . . .
C3A C 0.7072(2) -0.1041(2) 0.2761(2) 0.0350(10) Uani 1 1 d . . . . .
H3A H 0.7246 -0.1473 0.2574 0.042 Uiso 1 1 calc R . . . .
C4A C 0.6749(2) -0.0528(2) 0.2347(2) 0.0313(9) Uani 1 1 d . . . . .
H4A H 0.6708 -0.0613 0.1882 0.038 Uiso 1 1 calc R . . . .
C5A C 0.64938(17) 0.0109(2) 0.2646(2) 0.0238(8) Uani 1 1 d . . . . .
C6A C 0.61774(16) 0.0710(2) 0.22502(19) 0.0203(7) Uani 1 1 d . . . . .
C7A C 0.62304(19) 0.0764(2) 0.1548(2) 0.0292(9) Uani 1 1 d . . . . .
H7A H 0.6453 0.0405 0.1304 0.035 Uiso 1 1 calc R . . . .
C8A C 0.59449(19) 0.1363(2) 0.1213(2) 0.0296(9) Uani 1 1 d . . . . .
H8A H 0.5982 0.1416 0.0743 0.035 Uiso 1 1 calc R . . . .
C9A C 0.56067(18) 0.1875(2) 0.1588(2) 0.0249(8) Uani 1 1 d . . . . .
H9A H 0.5407 0.2275 0.1376 0.030 Uiso 1 1 calc R . . . .
C10A C 0.55709(18) 0.17821(19) 0.22810(19) 0.0217(8) Uani 1 1 d . . . . .
H10A H 0.5341 0.2127 0.2532 0.026 Uiso 1 1 calc R . . . .
C11A C 0.45411(18) 0.1735(2) 0.3797(2) 0.0319(9) Uani 1 1 d . . . . .
H11A H 0.4395 0.1250 0.3721 0.038 Uiso 1 1 calc R . . . .
C12A C 0.41154(19) 0.2318(3) 0.3830(2) 0.0423(11) Uani 1 1 d . . . . .
H12A H 0.3693 0.2227 0.3766 0.051 Uiso 1 1 calc R . . . .
C13A C 0.4326(2) 0.3030(3) 0.3958(2) 0.0432(11) Uani 1 1 d . . . . .
H13A H 0.4047 0.3429 0.3987 0.052 Uiso 1 1 calc R . . . .
C14A C 0.4963(2) 0.3156(2) 0.4045(2) 0.0349(9) Uani 1 1 d . . . . .
H14A H 0.5114 0.3637 0.4130 0.042 Uiso 1 1 calc R . . . .
C15A C 0.5369(2) 0.2541(2) 0.40025(19) 0.0250(8) Uani 1 1 d . . . . .
C16A C 0.60522(19) 0.2596(2) 0.40903(18) 0.0214(8) Uani 1 1 d . . . . .
C17A C 0.6349(2) 0.3248(2) 0.4305(2) 0.0291(9) Uani 1 1 d . . . . .
H17A H 0.6121 0.3684 0.4384 0.035 Uiso 1 1 calc R . . . .
C18A C 0.6980(2) 0.3244(2) 0.4398(2) 0.0368(10) Uani 1 1 d . . . . .
H18A H 0.7186 0.3677 0.4540 0.044 Uiso 1 1 calc R . . . .
C19A C 0.73058(19) 0.2593(2) 0.4279(2) 0.0345(9) Uani 1 1 d . . . . .
H19A H 0.7734 0.2577 0.4346 0.041 Uiso 1 1 calc R . . . .
C20A C 0.69865(18) 0.1959(2) 0.4058(2) 0.0292(9) Uani 1 1 d . . . . .
H20A H 0.7209 0.1521 0.3974 0.035 Uiso 1 1 calc R . . . .
C21A C 0.50781(17) -0.03812(18) 0.39000(19) 0.0189(7) Uani 1 1 d . . . . .
C22A C 0.57392(15) -0.00079(18) 0.48900(19) 0.0173(7) Uani 1 1 d . . . . .
C23A C 0.53731(16) -0.05282(18) 0.45289(19) 0.0181(7) Uani 1 1 d . . . . .
C24A C 0.45741(17) -0.08726(17) 0.3618(2) 0.0193(7) Uani 1 1 d . . . . .
C25A C 0.59497(17) -0.01661(19) 0.5610(2) 0.0193(7) Uani 1 1 d . . . . .
C26A C 0.55266(18) -0.0294(2) 0.6137(2) 0.0224(8) Uani 1 1 d . . . . .
H26A H 0.5103 -0.0323 0.6042 0.027 Uiso 1 1 calc R . . . .
C27A C 0.57305(19) -0.0378(2) 0.6794(2) 0.0239(8) Uani 1 1 d . . . . .
H27A H 0.5441 -0.0450 0.7140 0.029 Uiso 1 1 calc R . . . .
C28A C 0.63709(19) -0.0357(2) 0.6955(2) 0.0246(8) Uani 1 1 d . . . . .
C29A C 0.67889(19) -0.0225(2) 0.6429(2) 0.0265(8) Uani 1 1 d . . . . .
H29A H 0.7213 -0.0204 0.6522 0.032 Uiso 1 1 calc R . . . .
C30A C 0.65812(18) -0.0122(2) 0.5761(2) 0.0232(8) Uani 1 1 d . . . . .
H30A H 0.6866 -0.0024 0.5416 0.028 Uiso 1 1 calc R . . . .
C31A C 0.40641(18) -0.1072(2) 0.4013(2) 0.0233(8) Uani 1 1 d . . . . .
H31A H 0.4063 -0.0965 0.4476 0.028 Uiso 1 1 calc R . . . .
C32A C 0.35543(18) -0.14303(19) 0.3720(2) 0.0270(8) Uani 1 1 d . . . . .
H32A H 0.3210 -0.1547 0.3988 0.032 Uiso 1 1 calc R . . . .
C33A C 0.3554(2) -0.1614(2) 0.3038(2) 0.0321(10) Uani 1 1 d . . . . .
C34A C 0.4069(2) -0.1422(2) 0.2642(2) 0.0283(9) Uani 1 1 d . . . . .
H34A H 0.4073 -0.1544 0.2181 0.034 Uiso 1 1 calc R . . . .
C35A C 0.45779(19) -0.10493(19) 0.2924(2) 0.0238(8) Uani 1 1 d . . . . .
H35A H 0.4917 -0.0919 0.2654 0.029 Uiso 1 1 calc R . . . .
C36A C 0.6591(2) -0.0479(2) 0.7674(2) 0.0321(9) Uani 1 1 d . . . . .
H36A H 0.6336 -0.0193 0.7981 0.048 Uiso 1 1 calc GR . . . .
H36B H 0.7016 -0.0318 0.7715 0.048 Uiso 1 1 calc GR . . . .
H36C H 0.6562 -0.1003 0.7786 0.048 Uiso 1 1 calc GR . . . .
C37A C 0.3010(2) -0.2030(3) 0.2732(3) 0.0436(12) Uani 1 1 d . . . . .
H37A H 0.3144 -0.2517 0.2580 0.065 Uiso 1 1 calc GR . . . .
H37B H 0.2850 -0.1751 0.2352 0.065 Uiso 1 1 calc GR . . . .
H37C H 0.2689 -0.2088 0.3069 0.065 Uiso 1 1 calc GR . . . .
Co1B Co 0.58918(2) 0.41203(2) 0.63353(2) 0.01684(11) Uani 1 1 d . . . . .
Cl1B Cl 0.52040(4) 0.65280(4) 0.51275(5) 0.02365(19) Uani 1 1 d . . . . .
O1B O 0.60007(12) 0.45625(13) 0.53927(13) 0.0220(5) Uani 1 1 d . . . . .
O2B O 0.52231(11) 0.49083(13) 0.64811(13) 0.0206(6) Uani 1 1 d . . . . .
N1B N 0.58387(14) 0.38330(16) 0.73889(16) 0.0192(6) Uani 1 1 d . . . . .
N2B N 0.65542(15) 0.48609(16) 0.67956(17) 0.0229(7) Uani 1 1 d . . . . .
N3B N 0.52669(14) 0.32851(17) 0.59950(15) 0.0219(6) Uani 1 1 d . . . . .
N4B N 0.64830(15) 0.32048(16) 0.61238(15) 0.0213(6) Uani 1 1 d . . . . .
C1B C 0.68823(19) 0.5392(2) 0.6460(2) 0.0300(9) Uani 1 1 d . . . . .
H1B H 0.6908 0.5371 0.5988 0.036 Uiso 1 1 calc R . . . .
C2B C 0.7185(2) 0.5972(2) 0.6808(3) 0.0383(11) Uani 1 1 d . . . . .
H2B H 0.7412 0.6331 0.6570 0.046 Uiso 1 1 calc R . . . .
C3B C 0.7141(2) 0.6003(2) 0.7503(3) 0.0408(11) Uani 1 1 d . . . . .
H3B H 0.7331 0.6393 0.7740 0.049 Uiso 1 1 calc R . . . .
C4B C 0.6820(2) 0.5464(2) 0.7846(3) 0.0343(10) Uani 1 1 d . . . . .
H4B H 0.6792 0.5478 0.8319 0.041 Uiso 1 1 calc R . . . .
C5B C 0.65317(18) 0.4887(2) 0.7477(2) 0.0235(8) Uani 1 1 d . . . . .
C6B C 0.61895(17) 0.4268(2) 0.7812(2) 0.0229(8) Uani 1 1 d . . . . .
C7B C 0.6234(2) 0.4108(2) 0.8499(2) 0.0313(10) Uani 1 1 d . . . . .
H7B H 0.6481 0.4406 0.8780 0.038 Uiso 1 1 calc R . . . .
C8B C 0.59114(19) 0.3504(3) 0.8768(2) 0.0362(10) Uani 1 1 d . . . . .
H8B H 0.5939 0.3393 0.9229 0.043 Uiso 1 1 calc R . . . .
C9B C 0.5552(2) 0.3074(2) 0.8348(2) 0.0320(9) Uani 1 1 d . . . . .
H9B H 0.5330 0.2666 0.8518 0.038 Uiso 1 1 calc R . . . .
C10B C 0.55248(18) 0.3258(2) 0.7658(2) 0.0251(8) Uani 1 1 d . . . . .
H10B H 0.5277 0.2967 0.7373 0.030 Uiso 1 1 calc R . . . .
C11B C 0.46485(18) 0.3387(2) 0.5917(2) 0.0298(8) Uani 1 1 d . . . . .
H11B H 0.4477 0.3856 0.6009 0.036 Uiso 1 1 calc R . . . .
C12B C 0.4265(2) 0.2810(3) 0.5703(2) 0.0391(10) Uani 1 1 d . . . . .
H12B H 0.3843 0.2896 0.5634 0.047 Uiso 1 1 calc R . . . .
C13B C 0.4515(2) 0.2102(3) 0.5591(2) 0.0423(11) Uani 1 1 d . . . . .
H13B H 0.4260 0.1701 0.5471 0.051 Uiso 1 1 calc R . . . .
C14B C 0.5150(2) 0.2006(2) 0.5661(2) 0.0342(9) Uani 1 1 d . . . . .
H14B H 0.5330 0.1540 0.5573 0.041 Uiso 1 1 calc R . . . .
C15B C 0.55109(19) 0.26008(19) 0.58625(18) 0.0236(8) Uani 1 1 d . . . . .
C16B C 0.62029(19) 0.25583(19) 0.59323(19) 0.0227(8) Uani 1 1 d . . . . .
C17B C 0.6544(2) 0.1909(2) 0.5801(2) 0.0331(9) Uani 1 1 d . . . . .
H17B H 0.6344 0.1471 0.5662 0.040 Uiso 1 1 calc R . . . .
C18B C 0.7185(2) 0.1920(2) 0.5880(2) 0.0402(11) Uani 1 1 d . . . . .
H18B H 0.7420 0.1489 0.5803 0.048 Uiso 1 1 calc R . . . .
C19B C 0.7474(2) 0.2592(2) 0.6077(2) 0.0348(9) Uani 1 1 d . . . . .
H19B H 0.7903 0.2616 0.6136 0.042 Uiso 1 1 calc R . . . .
C20B C 0.71070(18) 0.3215(2) 0.6183(2) 0.0275(8) Uani 1 1 d . . . . .
H20B H 0.7299 0.3665 0.6301 0.033 Uiso 1 1 calc R . . . .
C21B C 0.50715(17) 0.54707(18) 0.61256(18) 0.0179(7) Uani 1 1 d . . . . .
C22B C 0.57722(16) 0.51662(18) 0.5140(2) 0.0191(7) Uani 1 1 d . . . . .
C23B C 0.53617(17) 0.56463(18) 0.54952(18) 0.0184(7) Uani 1 1 d . . . . .
C24B C 0.45450(16) 0.59203(17) 0.6407(2) 0.0192(7) Uani 1 1 d . . . . .
C25B C 0.59667(17) 0.53178(19) 0.44198(19) 0.0183(7) Uani 1 1 d . . . . .
C26B C 0.55299(18) 0.53828(19) 0.3904(2) 0.0219(8) Uani 1 1 d . . . . .
H26B H 0.5107 0.5383 0.4006 0.026 Uiso 1 1 calc R . . . .
C27B C 0.5731(2) 0.5448(2) 0.3224(2) 0.0248(8) Uani 1 1 d . . . . .
H27B H 0.5436 0.5483 0.2879 0.030 Uiso 1 1 calc R . . . .
C28B C 0.6348(2) 0.54618(19) 0.3062(2) 0.0259(9) Uani 1 1 d . . . . .
C29B C 0.67860(19) 0.5394(2) 0.3586(2) 0.0271(8) Uani 1 1 d . . . . .
H29B H 0.7209 0.5400 0.3483 0.033 Uiso 1 1 calc R . . . .
C30B C 0.65983(18) 0.5316(2) 0.4256(2) 0.0242(8) Uani 1 1 d . . . . .
H30B H 0.6894 0.5262 0.4599 0.029 Uiso 1 1 calc R . . . .
C31B C 0.40229(17) 0.6099(2) 0.6017(2) 0.0217(8) Uani 1 1 d . . . . .
H31B H 0.4020 0.6002 0.5551 0.026 Uiso 1 1 calc R . . . .
C32B C 0.35072(17) 0.6423(2) 0.6327(2) 0.0268(8) Uani 1 1 d . . . . .
H32B H 0.3159 0.6534 0.6064 0.032 Uiso 1 1 calc R . . . .
C33B C 0.34994(18) 0.6586(2) 0.7019(2) 0.0255(8) Uani 1 1 d . . . . .
C34B C 0.4022(2) 0.6405(2) 0.7402(2) 0.0267(9) Uani 1 1 d . . . . .
H34B H 0.4028 0.6511 0.7865 0.032 Uiso 1 1 calc R . . . .
C35B C 0.45337(18) 0.60702(19) 0.7105(2) 0.0211(8) Uani 1 1 d . . . . .
H35B H 0.4875 0.5943 0.7372 0.025 Uiso 1 1 calc R . . . .
C36B C 0.6556(2) 0.5541(2) 0.2326(2) 0.0354(10) Uani 1 1 d . . . . .
H36D H 0.6453 0.5091 0.2080 0.053 Uiso 1 1 calc GR . . . .
H36E H 0.6998 0.5620 0.2311 0.053 Uiso 1 1 calc GR . . . .
H36F H 0.6348 0.5963 0.2122 0.053 Uiso 1 1 calc GR . . . .
C37B C 0.2945(2) 0.6970(3) 0.7345(3) 0.0448(12) Uani 1 1 d . . . . .
H37D H 0.2803 0.6676 0.7724 0.067 Uiso 1 1 calc GR . . . .
H37E H 0.2616 0.7015 0.7016 0.067 Uiso 1 1 calc GR . . . .
H37F H 0.3065 0.7461 0.7500 0.067 Uiso 1 1 calc GR . . . .
N1S N 0.5968(3) 0.7576(3) 0.2408(3) 0.0848(19) Uani 1 1 d . . . . .
C1S C 0.6085(3) 0.7474(3) 0.2969(4) 0.0562(15) Uani 1 1 d . . . . .
C2S C 0.6206(3) 0.7360(3) 0.3671(3) 0.0542(14) Uani 1 1 d . . . . .
H2SA H 0.6067 0.7790 0.3924 0.081 Uiso 1 1 calc GR . . . .
H2SB H 0.6645 0.7292 0.3739 0.081 Uiso 1 1 calc GR . . . .
H2SC H 0.5987 0.6921 0.3825 0.081 Uiso 1 1 calc GR . . . .

loop_
_atom_site_aniso_label
_atom_site_aniso_U_11
_atom_site_aniso_U_22
_atom_site_aniso_U_33
_atom_site_aniso_U_23
_atom_site_aniso_U_13
_atom_site_aniso_U_12
Cl2B 0.0232(4) 0.0341(4) 0.0230(5) -0.0011(4) 0.0031(4) -0.0013(4)
O3B 0.0412(19) 0.0546(19) 0.054(2) -0.0071(18) -0.0090(17) 0.0132(15)
O4B 0.048(2) 0.065(2) 0.071(3) 0.031(2) 0.018(2) -0.0087(18)
O5B 0.0253(14) 0.0324(14) 0.0433(19) 0.0082(13) -0.0051(13) -0.0031(11)
O6B 0.055(2) 0.097(3) 0.038(2) -0.035(2) 0.0078(18) -0.025(2)
Cl2A 0.0202(4) 0.0315(4) 0.0169(4) 0.0005(3) -0.0017(3) -0.0052(3)
O3A 0.0297(15) 0.0502(17) 0.0375(19) 0.0105(15) 0.0054(14) 0.0113(13)
O4A 0.0401(18) 0.065(2) 0.0362(19) -0.0247(16) -0.0030(15) -0.0201(16)
O5A 0.0406(18) 0.0462(17) 0.0188(15) 0.0071(13) -0.0013(13) -0.0068(14)
O6A 0.0213(13) 0.0338(14) 0.0370(18) 0.0020(12) 0.0029(12) -0.0022(11)
O1S 0.063(2) 0.059(2) 0.067(3) -0.0020(19) -0.005(2) 0.0124(18)
C3S 0.077(5) 0.088(5) 0.069(4) -0.018(4) -0.020(4) 0.031(4)
C4S 0.093(5) 0.099(5) 0.085(5) -0.029(5) 0.021(4) 0.008(4)
C5S 0.060(3) 0.036(2) 0.056(3) -0.009(2) -0.015(3) 0.012(2)
C6S 0.034(3) 0.052(3) 0.074(4) 0.018(3) -0.006(3) 0.018(2)
Co1A 0.0177(2) 0.0172(2) 0.0155(2) -0.00054(18) 0.0005(2) -0.00185(17)
Cl1A 0.0310(5) 0.0167(4) 0.0231(5) 0.0005(3) -0.0028(4) -0.0009(3)
O1A 0.0230(13) 0.0238(12) 0.0183(13) 0.0000(10) 0.0004(10) -0.0060(10)
O2A 0.0233(13) 0.0209(12) 0.0191(14) 0.0008(10) 0.0007(10) -0.0041(10)
N1A 0.0202(16) 0.0186(14) 0.0190(17) -0.0020(12) 0.0002(12) -0.0047(11)
N2A 0.0182(15) 0.0203(14) 0.0212(16) -0.0005(12) 0.0009(12) -0.0014(11)
N3A 0.0233(15) 0.0247(15) 0.0203(16) -0.0042(12) 0.0039(12) -0.0007(12)
N4A 0.0216(15) 0.0240(14) 0.0149(15) 0.0012(12) -0.0030(12) -0.0063(12)
C1A 0.0219(18) 0.0286(18) 0.032(2) 0.0044(17) 0.0000(17) 0.0018(14)
C2A 0.029(2) 0.0255(19) 0.042(3) 0.0033(16) -0.0015(18) 0.0058(16)
C3A 0.035(2) 0.0249(19) 0.045(3) -0.0067(18) 0.000(2) 0.0094(16)
C4A 0.032(2) 0.030(2) 0.032(2) -0.0082(17) -0.0014(18) 0.0053(16)
C5A 0.0204(18) 0.0235(17) 0.028(2) -0.0041(15) 0.0010(16) -0.0022(14)
C6A 0.0169(17) 0.0223(17) 0.022(2) -0.0031(14) -0.0008(15) -0.0017(14)
C7A 0.024(2) 0.038(2) 0.026(2) -0.0105(17) -0.0009(16) 0.0059(16)
C8A 0.029(2) 0.043(2) 0.017(2) -0.0018(16) -0.0021(16) -0.0045(17)
C9A 0.026(2) 0.0257(18) 0.023(2) 0.0051(15) -0.0057(16) -0.0050(15)
C10A 0.0263(19) 0.0178(16) 0.0211(19) -0.0016(13) -0.0020(15) -0.0007(14)
C11A 0.0250(19) 0.039(2) 0.032(2) -0.0067(17) 0.0035(17) -0.0011(16)
C12A 0.024(2) 0.059(3) 0.044(3) -0.011(2) 0.0076(18) 0.0106(19)
C13A 0.037(2) 0.050(3) 0.043(3) -0.007(2) 0.005(2) 0.022(2)
C14A 0.046(2) 0.027(2) 0.031(2) -0.0047(17) 0.0041(19) 0.0087(18)
C15A 0.034(2) 0.0250(18) 0.0156(18) -0.0011(14) 0.0043(16) 0.0016(15)
C16A 0.031(2) 0.0236(17) 0.0098(17) 0.0003(13) 0.0012(14) -0.0032(14)
C17A 0.044(2) 0.0227(18) 0.0209(19) -0.0020(15) -0.0039(17) -0.0054(16)
C18A 0.046(3) 0.033(2) 0.031(2) -0.0005(17) -0.0050(19) -0.0179(19)
C19A 0.024(2) 0.048(2) 0.032(2) 0.0027(19) -0.0029(17) -0.0135(17)
C20A 0.0232(19) 0.035(2) 0.029(2) 0.0051(16) -0.0042(16) -0.0029(16)
C21A 0.0183(17) 0.0180(16) 0.0204(19) -0.0037(13) -0.0013(14) 0.0004(13)
C22A 0.0143(15) 0.0209(16) 0.0166(18) -0.0017(13) 0.0017(14) 0.0014(12)
C23A 0.0190(17) 0.0153(15) 0.0201(19) 0.0009(13) 0.0027(15) -0.0005(12)
C24A 0.0237(18) 0.0125(14) 0.022(2) 0.0002(14) -0.0017(16) -0.0007(12)
C25A 0.0221(18) 0.0173(15) 0.0185(19) -0.0003(13) -0.0005(15) -0.0018(13)
C26A 0.0211(18) 0.0240(17) 0.022(2) -0.0017(14) 0.0046(15) -0.0034(14)
C27A 0.029(2) 0.0239(18) 0.019(2) -0.0007(14) 0.0064(17) -0.0034(15)
C28A 0.032(2) 0.0209(17) 0.021(2) -0.0024(14) -0.0013(17) -0.0055(15)
C29A 0.0254(19) 0.0309(18) 0.023(2) -0.0010(16) -0.0034(17) -0.0042(15)
C30A 0.0220(18) 0.0269(18) 0.0208(19) 0.0020(15) 0.0027(15) -0.0044(14)
C31A 0.029(2) 0.0185(16) 0.022(2) -0.0032(15) -0.0025(16) 0.0007(15)
C32A 0.0260(19) 0.0195(16) 0.036(2) -0.0008(16) 0.000(2) -0.0018(13)
C33A 0.032(2) 0.0199(17) 0.044(3) -0.0042(17) -0.013(2) -0.0011(16)
C34A 0.041(2) 0.0212(17) 0.022(2) -0.0069(15) -0.0078(18) 0.0007(16)
C35A 0.032(2) 0.0194(17) 0.020(2) -0.0001(14) -0.0009(17) -0.0031(15)
C36A 0.039(2) 0.036(2) 0.022(2) 0.0017(17) -0.0038(19) -0.0037(18)
C37A 0.038(3) 0.042(2) 0.051(3) -0.013(2) -0.013(2) -0.010(2)
Co1B 0.0196(2) 0.0158(2) 0.0152(2) -0.00040(18) 0.0011(2) 0.00233(17)
Cl1B 0.0324(5) 0.0164(4) 0.0222(5) 0.0013(3) 0.0034(4) 0.0030(3)
O1B 0.0259(13) 0.0234(12) 0.0167(13) 0.0024(10) 0.0039(11) 0.0078(10)
O2B 0.0251(13) 0.0197(11) 0.0172(14) 0.0000(10) 0.0040(11) 0.0051(10)
N1B 0.0215(16) 0.0186(14) 0.0175(16) -0.0023(12) 0.0015(12) 0.0037(12)
N2B 0.0230(16) 0.0178(14) 0.0279(18) -0.0035(12) -0.0023(14) 0.0015(12)
N3B 0.0245(16) 0.0249(15) 0.0161(15) -0.0032(12) -0.0002(12) -0.0013(12)
N4B 0.0293(16) 0.0184(14) 0.0162(15) 0.0015(11) 0.0046(12) 0.0007(12)
C1B 0.026(2) 0.0236(17) 0.040(3) 0.0076(16) -0.0018(18) 0.0013(15)
C2B 0.035(2) 0.0213(19) 0.059(3) 0.0077(18) -0.006(2) -0.0040(16)
C3B 0.043(3) 0.026(2) 0.054(3) -0.0102(19) -0.016(2) -0.0032(18)
C4B 0.035(2) 0.029(2) 0.039(3) -0.0136(18) -0.0073(19) 0.0006(17)
C5B 0.0233(19) 0.0239(17) 0.023(2) -0.0074(14) -0.0034(15) 0.0049(14)
C6B 0.0218(18) 0.0261(18) 0.021(2) -0.0070(15) -0.0003(16) 0.0086(15)
C7B 0.030(2) 0.048(2) 0.017(2) -0.0072(16) -0.0020(16) 0.0123(18)
C8B 0.034(2) 0.056(3) 0.018(2) 0.0033(19) 0.0067(19) 0.0147(19)
C9B 0.035(2) 0.032(2) 0.030(2) 0.0053(17) 0.0112(18) 0.0070(18)
C10B 0.029(2) 0.0240(17) 0.022(2) 0.0000(15) 0.0045(16) 0.0040(15)
C11B 0.0257(19) 0.036(2) 0.028(2) -0.0024(16) -0.0027(16) -0.0015(16)
C12B 0.030(2) 0.053(3) 0.034(2) -0.004(2) 0.0013(18) -0.0121(19)
C13B 0.049(3) 0.041(2) 0.037(3) -0.0060(19) -0.001(2) -0.020(2)
C14B 0.044(2) 0.029(2) 0.030(2) -0.0063(17) -0.0005(19) -0.0082(17)
C15B 0.036(2) 0.0206(16) 0.0144(18) -0.0029(13) 0.0009(15) -0.0047(15)
C16B 0.033(2) 0.0190(16) 0.0162(18) 0.0009(13) 0.0073(15) 0.0002(14)
C17B 0.049(3) 0.0192(17) 0.031(2) -0.0016(15) 0.0107(19) 0.0027(17)
C18B 0.048(3) 0.027(2) 0.046(3) 0.0001(18) 0.020(2) 0.0128(19)
C19B 0.032(2) 0.034(2) 0.038(2) 0.0013(17) 0.0129(19) 0.0095(17)
C20B 0.0263(19) 0.0271(18) 0.029(2) 0.0029(15) 0.0100(16) 0.0010(15)
C21B 0.0200(17) 0.0170(15) 0.0166(18) -0.0035(13) -0.0038(14) -0.0015(13)
C22B 0.0205(17) 0.0189(15) 0.0178(18) 0.0010(13) 0.0002(14) -0.0019(13)
C23B 0.0208(17) 0.0156(15) 0.0187(19) 0.0002(13) 0.0011(14) 0.0022(13)
C24B 0.0212(17) 0.0143(14) 0.022(2) -0.0022(13) 0.0032(17) -0.0005(12)
C25B 0.0230(17) 0.0166(15) 0.0154(18) -0.0005(13) 0.0028(14) 0.0028(13)
C26B 0.0233(19) 0.0195(16) 0.023(2) -0.0034(14) 0.0013(16) 0.0027(13)
C27B 0.035(2) 0.0213(17) 0.018(2) -0.0029(14) -0.0068(17) 0.0056(15)
C28B 0.042(2) 0.0167(16) 0.019(2) 0.0001(14) 0.0034(18) 0.0017(15)
C29B 0.0228(19) 0.0317(19) 0.027(2) -0.0011(16) 0.0081(16) 0.0033(14)
C30B 0.0250(19) 0.0289(18) 0.0186(19) 0.0014(15) -0.0011(15) 0.0027(15)
C31B 0.0194(17) 0.0237(17) 0.022(2) -0.0010(15) -0.0028(16) -0.0012(14)
C32B 0.0200(17) 0.0270(17) 0.033(2) -0.0008(17) -0.0057(19) 0.0013(14)
C33B 0.0223(19) 0.0212(17) 0.033(2) -0.0044(16) 0.0050(17) 0.0025(14)
C34B 0.036(2) 0.0203(17) 0.024(2) -0.0048(15) 0.0045(18) 0.0005(15)
C35B 0.0222(18) 0.0198(16) 0.021(2) -0.0006(14) -0.0016(16) 0.0011(14)
C36B 0.049(3) 0.037(2) 0.020(2) 0.0029(17) 0.007(2) 0.001(2)
C37B 0.035(2) 0.041(2) 0.059(3) -0.013(2) 0.011(2) 0.008(2)
N1S 0.116(5) 0.085(4) 0.054(3) -0.002(3) -0.014(3) -0.053(3)
C1S 0.060(4) 0.052(3) 0.057(4) 0.002(3) 0.000(3) -0.019(3)
C2S 0.080(4) 0.036(2) 0.046(3) -0.014(2) 0.008(3) -0.011(2)

loop_
_atom_type_symbol
_atom_type_description
_atom_type_scat_dispersion_real
_atom_type_scat_dispersion_imag
_atom_type_scat_source
C C 0.0033 0.0016 'International Tables Vol C Tables 4.2.6.8 and 6.1.1.4'
H H 0.0000 0.0000 'International Tables Vol C Tables 4.2.6.8 and 6.1.1.4'
Cl Cl 0.1484 0.1585 'International Tables Vol C Tables 4.2.6.8 and 6.1.1.4'
Co Co 0.3494 0.9721 'International Tables Vol C Tables 4.2.6.8 and 6.1.1.4'
N N 0.0061 0.0033 'International Tables Vol C Tables 4.2.6.8 and 6.1.1.4'
O O 0.0106 0.0060 'International Tables Vol C Tables 4.2.6.8 and 6.1.1.4'

loop_
_geom_angle_atom_site_label_1
_geom_angle_atom_site_label_2
_geom_angle_atom_site_label_3
_geom_angle
_geom_angle_site_symmetry_1
_geom_angle_site_symmetry_3
_geom_angle_publ_flag
O4B Cl2B O3B 108.5(2) . . ?
O4B Cl2B O5B 109.0(2) . . ?
O4B Cl2B O6B 112.7(3) . . ?
O5B Cl2B O3B 107.98(19) . . ?
O6B Cl2B O3B 107.8(3) . . ?
O6B Cl2B O5B 110.7(2) . . ?
O3A Cl2A O4A 109.2(2) . . ?
O5A Cl2A O3A 109.4(2) . . ?
O5A Cl2A O4A 109.9(2) . . ?
O5A Cl2A O6A 110.07(19) . . ?
O6A Cl2A O3A 109.34(17) . . ?
O6A Cl2A O4A 108.89(19) . . ?
C3S O1S C5S 114.0(5) . . ?
O1S C3S H3SA 108.9 . . ?
O1S C3S H3SB 108.9 . . ?
O1S C3S C4S 113.3(6) . . ?
H3SA C3S H3SB 107.7 . . ?
C4S C3S H3SA 108.9 . . ?
C4S C3S H3SB 108.9 . . ?
C3S C4S H4SA 109.5 . . ?
C3S C4S H4SB 109.5 . . ?
C3S C4S H4SC 109.5 . . ?
H4SA C4S H4SB 109.5 . . ?
H4SA C4S H4SC 109.5 . . ?
H4SB C4S H4SC 109.5 . . ?
O1S C5S H5SA 109.1 . . ?
O1S C5S H5SB 109.1 . . ?
O1S C5S C6S 112.4(4) . . ?
H5SA C5S H5SB 107.9 . . ?
C6S C5S H5SA 109.1 . . ?
C6S C5S H5SB 109.1 . . ?
C5S C6S H6SA 109.5 . . ?
C5S C6S H6SB 109.5 . . ?
C5S C6S H6SC 109.5 . . ?
H6SA C6S H6SB 109.5 . . ?
H6SA C6S H6SC 109.5 . . ?
H6SB C6S H6SC 109.5 . . ?
O1A Co1A N1A 168.96(10) . . ?
O1A Co1A N2A 92.73(11) . . ?
O1A Co1A N3A 97.44(11) . . ?
O1A Co1A N4A 89.61(11) . . ?
O2A Co1A O1A 86.70(10) . . ?
O2A Co1A N1A 89.36(10) . . ?
O2A Co1A N2A 87.42(11) . . ?
O2A Co1A N3A 93.09(11) . . ?
O2A Co1A N4A 168.98(11) . . ?
N1A Co1A N2A 76.79(12) . . ?
N3A Co1A N1A 93.06(12) . . ?
N3A Co1A N2A 169.83(13) . . ?
N4A Co1A N1A 96.06(11) . . ?
N4A Co1A N2A 103.14(12) . . ?
N4A Co1A N3A 77.09(12) . . ?
C22A O1A Co1A 127.9(2) . . ?
C21A O2A Co1A 129.3(2) . . ?
C6A N1A Co1A 114.4(2) . . ?
C10A N1A Co1A 127.0(3) . . ?
C10A N1A C6A 118.6(3) . . ?
C1A N2A Co1A 125.4(3) . . ?
C1A N2A C5A 118.7(3) . . ?
C5A N2A Co1A 113.3(2) . . ?
C11A N3A Co1A 124.8(3) . . ?
C11A N3A C15A 118.9(3) . . ?
C15A N3A Co1A 116.0(3) . . ?
C16A N4A Co1A 116.3(2) . . ?
C20A N4A Co1A 125.0(3) . . ?
C20A N4A C16A 118.6(3) . . ?
N2A C1A H1A 118.3 . . ?
N2A C1A C2A 123.4(4) . . ?
C2A C1A H1A 118.3 . . ?
C1A C2A H2A 120.8 . . ?
C3A C2A C1A 118.3(4) . . ?
C3A C2A H2A 120.8 . . ?
C2A C3A H3A 120.4 . . ?
C2A C3A C4A 119.2(4) . . ?
C4A C3A H3A 120.4 . . ?
C3A C4A H4A 120.7 . . ?
C5A C4A C3A 118.7(4) . . ?
C5A C4A H4A 120.7 . . ?
N2A C5A C4A 121.7(4) . . ?
N2A C5A C6A 115.2(3) . . ?
C4A C5A C6A 123.1(4) . . ?
N1A C6A C5A 116.3(3) . . ?
N1A C6A C7A 121.5(4) . . ?
C7A C6A C5A 122.2(3) . . ?
C6A C7A H7A 120.4 . . ?
C6A C7A C8A 119.1(4) . . ?
C8A C7A H7A 120.4 . . ?
C7A C8A H8A 120.5 . . ?
C9A C8A C7A 118.9(4) . . ?
C9A C8A H8A 120.5 . . ?
C8A C9A H9A 120.6 . . ?
C10A C9A C8A 118.7(4) . . ?
C10A C9A H9A 120.6 . . ?
N1A C10A C9A 123.1(4) . . ?
N1A C10A H10A 118.5 . . ?
C9A C10A H10A 118.5 . . ?
N3A C11A H11A 118.6 . . ?
N3A C11A C12A 122.8(4) . . ?
C12A C11A H11A 118.6 . . ?
C11A C12A H12A 120.5 . . ?
C13A C12A C11A 118.9(4) . . ?
C13A C12A H12A 120.5 . . ?
C12A C13A H13A 120.2 . . ?
C12A C13A C14A 119.6(4) . . ?
C14A C13A H13A 120.2 . . ?
C13A C14A H14A 120.7 . . ?
C13A C14A C15A 118.6(4) . . ?
C15A C14A H14A 120.7 . . ?
N3A C15A C14A 121.2(4) . . ?
N3A C15A C16A 114.8(3) . . ?
C14A C15A C16A 124.0(3) . . ?
N4A C16A C15A 115.4(3) . . ?
N4A C16A C17A 121.6(4) . . ?
C17A C16A C15A 123.0(4) . . ?
C16A C17A H17A 120.3 . . ?
C18A C17A C16A 119.4(4) . . ?
C18A C17A H17A 120.3 . . ?
C17A C18A H18A 120.4 . . ?
C17A C18A C19A 119.1(4) . . ?
C19A C18A H18A 120.4 . . ?
C18A C19A H19A 120.5 . . ?
C18A C19A C20A 119.1(4) . . ?
C20A C19A H19A 120.5 . . ?
N4A C20A C19A 122.2(4) . . ?
N4A C20A H20A 118.9 . . ?
C19A C20A H20A 118.9 . . ?
O2A C21A C23A 123.2(3) . . ?
O2A C21A C24A 114.1(3) . . ?
C23A C21A C24A 122.6(3) . . ?
O1A C22A C23A 124.5(3) . . ?
O1A C22A C25A 114.3(3) . . ?
C23A C22A C25A 121.1(3) . . ?
C21A C23A Cl1A 117.2(3) . . ?
C22A C23A Cl1A 118.0(3) . . ?
C22A C23A C21A 124.7(3) . . ?
C31A C24A C21A 120.9(4) . . ?
C31A C24A C35A 119.4(4) . . ?
C35A C24A C21A 119.1(3) . . ?
C26A C25A C22A 122.0(3) . . ?
C30A C25A C22A 118.7(3) . . ?
C30A C25A C26A 119.1(4) . . ?
C25A C26A H26A 119.8 . . ?
C27A C26A C25A 120.5(4) . . ?
C27A C26A H26A 119.8 . . ?
C26A C27A H27A 119.3 . . ?
C26A C27A C28A 121.3(4) . . ?
C28A C27A H27A 119.3 . . ?
C27A C28A C36A 120.9(4) . . ?
C29A C28A C27A 117.8(4) . . ?
C29A C28A C36A 121.3(4) . . ?
C28A C29A H29A 119.5 . . ?
C28A C29A C30A 121.0(4) . . ?
C30A C29A H29A 119.5 . . ?
C25A C30A C29A 120.3(4) . . ?
C25A C30A H30A 119.9 . . ?
C29A C30A H30A 119.9 . . ?
C24A C31A H31A 119.7 . . ?
C24A C31A C32A 120.5(4) . . ?
C32A C31A H31A 119.7 . . ?
C31A C32A H32A 119.7 . . ?
C33A C32A C31A 120.7(4) . . ?
C33A C32A H32A 119.7 . . ?
C32A C33A C34A 118.9(4) . . ?
C32A C33A C37A 120.3(4) . . ?
C34A C33A C37A 120.8(4) . . ?
C33A C34A H34A 119.5 . . ?
C35A C34A C33A 121.1(4) . . ?
C35A C34A H34A 119.5 . . ?
C24A C35A H35A 120.3 . . ?
C34A C35A C24A 119.4(4) . . ?
C34A C35A H35A 120.3 . . ?
C28A C36A H36A 109.5 . . ?
C28A C36A H36B 109.5 . . ?
C28A C36A H36C 109.5 . . ?
H36A C36A H36B 109.5 . . ?
H36A C36A H36C 109.5 . . ?
H36B C36A H36C 109.5 . . ?
C33A C37A H37A 109.5 . . ?
C33A C37A H37B 109.5 . . ?
C33A C37A H37C 109.5 . . ?
H37A C37A H37B 109.5 . . ?
H37A C37A H37C 109.5 . . ?
H37B C37A H37C 109.5 . . ?
O1B Co1B O2B 86.70(10) . . ?
O1B Co1B N1B 170.22(11) . . ?
O1B Co1B N2B 94.03(12) . . ?
O1B Co1B N3B 93.29(12) . . ?
O1B Co1B N4B 92.88(11) . . ?
O2B Co1B N1B 89.47(11) . . ?
O2B Co1B N2B 89.19(11) . . ?
O2B Co1B N3B 94.63(11) . . ?
O2B Co1B N4B 171.70(11) . . ?
N1B Co1B N2B 76.90(12) . . ?
N3B Co1B N1B 95.99(12) . . ?
N3B Co1B N2B 171.93(12) . . ?
N4B Co1B N1B 92.19(11) . . ?
N4B Co1B N2B 99.11(12) . . ?
N4B Co1B N3B 77.11(12) . . ?
C22B O1B Co1B 129.4(2) . . ?
C21B O2B Co1B 130.7(2) . . ?
C6B N1B Co1B 115.2(3) . . ?
C10B N1B Co1B 126.5(3) . . ?
C10B N1B C6B 118.3(3) . . ?
C1B N2B Co1B 124.9(3) . . ?
C5B N2B Co1B 114.8(3) . . ?
C5B N2B C1B 118.8(4) . . ?
C11B N3B Co1B 124.6(3) . . ?
C11B N3B C15B 118.8(3) . . ?
C15B N3B Co1B 116.6(2) . . ?
C16B N4B Co1B 116.4(3) . . ?
C20B N4B Co1B 125.0(2) . . ?
C20B N4B C16B 118.6(3) . . ?
N2B C1B H1B 119.3 . . ?
N2B C1B C2B 121.4(4) . . ?
C2B C1B H1B 119.3 . . ?
C1B C2B H2B 120.5 . . ?
C3B C2B C1B 119.0(4) . . ?
C3B C2B H2B 120.5 . . ?
C2B C3B H3B 120.0 . . ?
C4B C3B C2B 120.0(4) . . ?
C4B C3B H3B 120.0 . . ?
C3B C4B H4B 120.5 . . ?
C3B C4B C5B 119.0(4) . . ?
C5B C4B H4B 120.5 . . ?
N2B C5B C4B 121.7(4) . . ?
N2B C5B C6B 115.9(3) . . ?
C4B C5B C6B 122.4(4) . . ?
N1B C6B C5B 115.3(3) . . ?
N1B C6B C7B 121.1(4) . . ?
C7B C6B C5B 123.5(4) . . ?
C6B C7B H7B 120.1 . . ?
C8B C7B C6B 119.7(4) . . ?
C8B C7B H7B 120.1 . . ?
C7B C8B H8B 120.4 . . ?
C9B C8B C7B 119.3(4) . . ?
C9B C8B H8B 120.4 . . ?
C8B C9B H9B 120.7 . . ?
C8B C9B C10B 118.7(4) . . ?
C10B C9B H9B 120.7 . . ?
N1B C10B C9B 122.8(4) . . ?
N1B C10B H10B 118.6 . . ?
C9B C10B H10B 118.6 . . ?
N3B C11B H11B 119.3 . . ?
N3B C11B C12B 121.4(4) . . ?
C12B C11B H11B 119.3 . . ?
C11B C12B H12B 120.3 . . ?
C11B C12B C13B 119.5(4) . . ?
C13B C12B H12B 120.3 . . ?
C12B C13B H13B 120.7 . . ?
C14B C13B C12B 118.7(4) . . ?
C14B C13B H13B 120.7 . . ?
C13B C14B H14B 120.3 . . ?
C15B C14B C13B 119.4(4) . . ?
C15B C14B H14B 120.3 . . ?
N3B C15B C14B 122.1(4) . . ?
N3B C15B C16B 114.4(3) . . ?
C14B C15B C16B 123.4(3) . . ?
N4B C16B C15B 115.2(3) . . ?
N4B C16B C17B 121.6(4) . . ?
C17B C16B C15B 123.2(3) . . ?
C16B C17B H17B 120.3 . . ?
C18B C17B C16B 119.3(4) . . ?
C18B C17B H17B 120.3 . . ?
C17B C18B H18B 120.5 . . ?
C17B C18B C19B 119.0(4) . . ?
C19B C18B H18B 120.5 . . ?
C18B C19B H19B 120.8 . . ?
C20B C19B C18B 118.4(4) . . ?
C20B C19B H19B 120.8 . . ?
N4B C20B C19B 123.1(4) . . ?
N4B C20B H20B 118.4 . . ?
C19B C20B H20B 118.4 . . ?
O2B C21B C23B 122.9(3) . . ?
O2B C21B C24B 114.6(3) . . ?
C23B C21B C24B 122.5(3) . . ?
O1B C22B C23B 123.8(3) . . ?
O1B C22B C25B 114.1(3) . . ?
C23B C22B C25B 122.1(3) . . ?
C21B C23B Cl1B 118.0(3) . . ?
C22B C23B Cl1B 117.2(3) . . ?
C22B C23B C21B 124.8(3) . . ?
C31B C24B C21B 121.9(4) . . ?
C31B C24B C35B 118.8(3) . . ?
C35B C24B C21B 118.6(3) . . ?
C26B C25B C22B 121.1(3) . . ?
C26B C25B C30B 119.4(3) . . ?
C30B C25B C22B 119.2(3) . . ?
C25B C26B H26B 120.2 . . ?
C25B C26B C27B 119.5(4) . . ?
C27B C26B H26B 120.2 . . ?
C26B C27B H27B 119.3 . . ?
C28B C27B C26B 121.4(4) . . ?
C28B C27B H27B 119.3 . . ?
C27B C28B C29B 118.6(4) . . ?
C27B C28B C36B 120.7(4) . . ?
C29B C28B C36B 120.7(4) . . ?
C28B C29B H29B 119.6 . . ?
C30B C29B C28B 120.9(4) . . ?
C30B C29B H29B 119.6 . . ?
C25B C30B H30B 119.9 . . ?
C29B C30B C25B 120.2(4) . . ?
C29B C30B H30B 119.9 . . ?
C24B C31B H31B 120.2 . . ?
C32B C31B C24B 119.7(4) . . ?
C32B C31B H31B 120.2 . . ?
C31B C32B H32B 119.2 . . ?
C31B C32B C33B 121.6(4) . . ?
C33B C32B H32B 119.2 . . ?
C32B C33B C37B 121.1(4) . . ?
C34B C33B C32B 118.1(4) . . ?
C34B C33B C37B 120.9(4) . . ?
C33B C34B H34B 119.5 . . ?
C35B C34B C33B 121.1(4) . . ?
C35B C34B H34B 119.5 . . ?
C24B C35B H35B 119.6 . . ?
C34B C35B C24B 120.8(4) . . ?
C34B C35B H35B 119.6 . . ?
C28B C36B H36D 109.5 . . ?
C28B C36B H36E 109.5 . . ?
C28B C36B H36F 109.5 . . ?
H36D C36B H36E 109.5 . . ?
H36D C36B H36F 109.5 . . ?
H36E C36B H36F 109.5 . . ?
C33B C37B H37D 109.5 . . ?
C33B C37B H37E 109.5 . . ?
C33B C37B H37F 109.5 . . ?
H37D C37B H37E 109.5 . . ?
H37D C37B H37F 109.5 . . ?
H37E C37B H37F 109.5 . . ?
N1S C1S C2S 177.6(8) . . ?
C1S C2S H2SA 109.5 . . ?
C1S C2S H2SB 109.5 . . ?
C1S C2S H2SC 109.5 . . ?
H2SA C2S H2SB 109.5 . . ?
H2SA C2S H2SC 109.5 . . ?
H2SB C2S H2SC 109.5 . . ?

loop_
_geom_bond_atom_site_label_1
_geom_bond_atom_site_label_2
_geom_bond_distance
_geom_bond_site_symmetry_2
_geom_bond_publ_flag
Cl2B O3B 1.443(3) . ?
Cl2B O4B 1.411(4) . ?
Cl2B O5B 1.434(3) . ?
Cl2B O6B 1.420(4) . ?
Cl2A O3A 1.445(3) . ?
Cl2A O4A 1.446(3) . ?
Cl2A O5A 1.428(3) . ?
Cl2A O6A 1.437(3) . ?
O1S C3S 1.291(8) . ?
O1S C5S 1.404(6) . ?
C3S H3SA 0.9700 . ?
C3S H3SB 0.9700 . ?
C3S C4S 1.520(9) . ?
C4S H4SA 0.9600 . ?
C4S H4SB 0.9600 . ?
C4S H4SC 0.9600 . ?
C5S H5SA 0.9700 . ?
C5S H5SB 0.9700 . ?
C5S C6S 1.484(8) . ?
C6S H6SA 0.9600 . ?
C6S H6SB 0.9600 . ?
C6S H6SC 0.9600 . ?
Co1A O1A 2.034(3) . ?
Co1A O2A 2.030(2) . ?
Co1A N1A 2.146(3) . ?
Co1A N2A 2.152(3) . ?
Co1A N3A 2.114(3) . ?
Co1A N4A 2.109(3) . ?
Cl1A C23A 1.766(3) . ?
O1A C22A 1.260(4) . ?
O2A C21A 1.262(4) . ?
N1A C6A 1.344(5) . ?
N1A C10A 1.342(5) . ?
N2A C1A 1.334(5) . ?
N2A C5A 1.346(5) . ?
N3A C11A 1.338(5) . ?
N3A C15A 1.357(5) . ?
N4A C16A 1.349(5) . ?
N4A C20A 1.331(5) . ?
C1A H1A 0.9300 . ?
C1A C2A 1.383(5) . ?
C2A H2A 0.9300 . ?
C2A C3A 1.373(6) . ?
C3A H3A 0.9300 . ?
C3A C4A 1.405(6) . ?
C4A H4A 0.9300 . ?
C4A C5A 1.388(5) . ?
C5A C6A 1.486(5) . ?
C6A C7A 1.387(6) . ?
C7A H7A 0.9300 . ?
C7A C8A 1.394(6) . ?
C8A H8A 0.9300 . ?
C8A C9A 1.379(6) . ?
C9A H9A 0.9300 . ?
C9A C10A 1.372(6) . ?
C10A H10A 0.9300 . ?
C11A H11A 0.9300 . ?
C11A C12A 1.384(6) . ?
C12A H12A 0.9300 . ?
C12A C13A 1.369(7) . ?
C13A H13A 0.9300 . ?
C13A C14A 1.396(6) . ?
C14A H14A 0.9300 . ?
C14A C15A 1.402(5) . ?
C15A C16A 1.480(6) . ?
C16A C17A 1.389(5) . ?
C17A H17A 0.9300 . ?
C17A C18A 1.368(6) . ?
C18A H18A 0.9300 . ?
C18A C19A 1.372(6) . ?
C19A H19A 0.9300 . ?
C19A C20A 1.389(6) . ?
C20A H20A 0.9300 . ?
C21A C23A 1.412(5) . ?
C21A C24A 1.497(5) . ?
C22A C23A 1.406(5) . ?
C22A C25A 1.511(5) . ?
C24A C31A 1.387(6) . ?
C24A C35A 1.398(6) . ?
C25A C26A 1.396(5) . ?
C25A C30A 1.391(5) . ?
C26A H26A 0.9300 . ?
C26A C27A 1.370(6) . ?
C27A H27A 0.9300 . ?
C27A C28A 1.412(6) . ?
C28A C29A 1.390(6) . ?
C28A C36A 1.505(6) . ?
C29A H29A 0.9300 . ?
C29A C30A 1.396(6) . ?
C30A H30A 0.9300 . ?
C31A H31A 0.9300 . ?
C31A C32A 1.391(5) . ?
C32A H32A 0.9300 . ?
C32A C33A 1.379(7) . ?
C33A C34A 1.396(6) . ?
C33A C37A 1.508(6) . ?
C34A H34A 0.9300 . ?
C34A C35A 1.392(6) . ?
C35A H35A 0.9300 . ?
C36A H36A 0.9600 . ?
C36A H36B 0.9600 . ?
C36A H36C 0.9600 . ?
C37A H37A 0.9600 . ?
C37A H37B 0.9600 . ?
C37A H37C 0.9600 . ?
Co1B O1B 2.024(3) . ?
Co1B O2B 2.027(2) . ?
Co1B N1B 2.134(3) . ?
Co1B N2B 2.139(3) . ?
Co1B N3B 2.110(3) . ?
Co1B N4B 2.106(3) . ?
Cl1B C23B 1.759(3) . ?
O1B C22B 1.280(4) . ?
O2B C21B 1.262(4) . ?
N1B C6B 1.361(5) . ?
N1B C10B 1.334(5) . ?
N2B C1B 1.349(5) . ?
N2B C5B 1.340(5) . ?
N3B C11B 1.349(5) . ?
N3B C15B 1.350(5) . ?
N4B C16B 1.351(5) . ?
N4B C20B 1.345(5) . ?
C1B H1B 0.9300 . ?
C1B C2B 1.396(6) . ?
C2B H2B 0.9300 . ?
C2B C3B 1.370(7) . ?
C3B H3B 0.9300 . ?
C3B C4B 1.360(7) . ?
C4B H4B 0.9300 . ?
C4B C5B 1.401(5) . ?
C5B C6B 1.478(6) . ?
C6B C7B 1.383(6) . ?
C7B H7B 0.9300 . ?
C7B C8B 1.383(6) . ?
C8B H8B 0.9300 . ?
C8B C9B 1.364(7) . ?
C9B H9B 0.9300 . ?
C9B C10B 1.394(6) . ?
C10B H10B 0.9300 . ?
C11B H11B 0.9300 . ?
C11B C12B 1.381(6) . ?
C12B H12B 0.9300 . ?
C12B C13B 1.385(7) . ?
C13B H13B 0.9300 . ?
C13B C14B 1.381(6) . ?
C14B H14B 0.9300 . ?
C14B C15B 1.370(5) . ?
C15B C16B 1.494(6) . ?
C16B C17B 1.392(5) . ?
C17B H17B 0.9300 . ?
C17B C18B 1.386(6) . ?
C18B H18B 0.9300 . ?
C18B C19B 1.400(6) . ?
C19B H19B 0.9300 . ?
C19B C20B 1.376(5) . ?
C20B H20B 0.9300 . ?
C21B C23B 1.420(5) . ?
C21B C24B 1.491(5) . ?
C22B C23B 1.411(5) . ?
C22B C25B 1.500(5) . ?
C24B C31B 1.394(5) . ?
C24B C35B 1.396(6) . ?
C25B C26B 1.385(5) . ?
C25B C30B 1.394(5) . ?
C26B H26B 0.9300 . ?
C26B C27B 1.407(6) . ?
C27B H27B 0.9300 . ?
C27B C28B 1.365(6) . ?
C28B C29B 1.400(6) . ?
C28B C36B 1.518(6) . ?
C29B H29B 0.9300 . ?
C29B C30B 1.383(6) . ?
C30B H30B 0.9300 . ?
C31B H31B 0.9300 . ?
C31B C32B 1.389(5) . ?
C32B H32B 0.9300 . ?
C32B C33B 1.391(6) . ?
C33B C34B 1.389(6) . ?
C33B C37B 1.513(6) . ?
C34B H34B 0.9300 . ?
C34B C35B 1.379(5) . ?
C35B H35B 0.9300 . ?
C36B H36D 0.9600 . ?
C36B H36E 0.9600 . ?
C36B H36F 0.9600 . ?
C37B H37D 0.9600 . ?
C37B H37E 0.9600 . ?
C37B H37F 0.9600 . ?
N1S C1S 1.144(8) . ?
C1S C2S 1.417(9) . ?
C2S H2SA 0.9600 . ?
C2S H2SB 0.9600 . ?
C2S H2SC 0.9600 . ?

loop_
_twin_individual_id
_twin_individual_mass_fraction_refined
1 0.52769
2 0.47231
